data_7220191
loop_
_publ_author_name
'Gao, Qian'
'Qin, Yaru'
'Chen, Yanmei'
'Liu, Wei'
'Li, Hai-Yan'
'Wu, Bing'
'Li, Yahong'
'Li, Wu'

_publ_section_title
;
 Cubane-type {M4O4} (M = CoII, ZnII, CuII) clusters: synthesis, crystal
 structures, and luminescent and magnetic properties
;
_journal_name_full 'RSC Adv.'
_journal_paper_doi 10.1039/C5RA04868K
_journal_year 2015
_chemical_formula_moiety 'C44 H52 Cu4 N4 O16'
_chemical_formula_sum 'C44 H52 Cu4 N4 O16'
_chemical_formula_weight 1147.06
_chemical_name_systematic
; 
 ? 
;
_space_group_IT_number 86
_symmetry_cell_setting tetragonal
_symmetry_space_group_name_Hall '-P 4bc'
_symmetry_space_group_name_H-M 'P 42/n :2'
_atom_sites_solution_hydrogens geom
_atom_sites_solution_primary direct
_atom_sites_solution_secondary difmap
_audit_creation_method SHELXL-97
_audit_update_record
;
2014-01-05 deposited with the CCDC.
2015-05-06 downloaded from the CCDC.
;
_cell_angle_alpha 90.00
_cell_angle_beta 90.00
_cell_angle_gamma 90.00
_cell_formula_units_Z 2
_cell_length_a 15.4331(19)
_cell_length_b 15.4331(19)
_cell_length_c 9.4388(17)
_cell_measurement_reflns_used 3498
_cell_measurement_temperature 296(2)
_cell_measurement_theta_max 27.10
_cell_measurement_theta_min 2.53
_cell_volume 2248.1(6)
_computing_cell_refinement 'SAINT (Bruker, 2005)'
_computing_data_collection 'APEX-II (Bruker, 2005)'
_computing_data_reduction 'SAINT (Bruker, 2005)'
_computing_molecular_graphics 'SHELXTL (Sheldrick, 2008) and DIAMOND (Brandenburg, 1999)'
_computing_publication_material 'SHELXTL (Sheldrick, 2008)'
_computing_structure_refinement 'SHELXL-97 (Sheldrick, 2008)'
_computing_structure_solution 'SHELXS-97 (Sheldrick, 2008)'
_diffrn_ambient_temperature 296(2)
_diffrn_measured_fraction_theta_full 1.000
_diffrn_measured_fraction_theta_max 1.000
_diffrn_measurement_device_type 'Bruker APEXII CCD'
_diffrn_measurement_method '\f and \w scans'
_diffrn_radiation_monochromator graphite
_diffrn_radiation_source 'fine-focus sealed tube'
_diffrn_radiation_type MoK\a
_diffrn_radiation_wavelength 0.71073
_diffrn_reflns_av_R_equivalents 0.0424
_diffrn_reflns_av_sigmaI/netI 0.0289
_diffrn_reflns_limit_h_max 14
_diffrn_reflns_limit_h_min -19
_diffrn_reflns_limit_k_max 18
_diffrn_reflns_limit_k_min -19
_diffrn_reflns_limit_l_max 11
_diffrn_reflns_limit_l_min -12
_diffrn_reflns_number 14468
_diffrn_reflns_theta_full 27.32
_diffrn_reflns_theta_max 27.32
_diffrn_reflns_theta_min 1.87
_exptl_absorpt_coefficient_mu 1.944
_exptl_absorpt_correction_T_max 0.8293
_exptl_absorpt_correction_T_min 0.7591
_exptl_absorpt_correction_type multi-scan
_exptl_absorpt_process_details 'SADABS (Bruker, 2005)'
_exptl_crystal_colour 'dark green'
_exptl_crystal_density_diffrn 1.694
_exptl_crystal_density_method 'not measured'
_exptl_crystal_description acicular
_exptl_crystal_F_000 1176
_exptl_crystal_size_max 0.15
_exptl_crystal_size_mid 0.10
_exptl_crystal_size_min 0.10
_refine_diff_density_max 0.518
_refine_diff_density_min -0.292
_refine_diff_density_rms 0.071
_refine_ls_extinction_method none
_refine_ls_goodness_of_fit_ref 1.045
_refine_ls_hydrogen_treatment constr
_refine_ls_matrix_type full
_refine_ls_number_parameters 156
_refine_ls_number_reflns 2546
_refine_ls_number_restraints 0
_refine_ls_restrained_S_all 1.045
_refine_ls_R_factor_all 0.0451
_refine_ls_R_factor_gt 0.0331
_refine_ls_shift/su_max 0.003
_refine_ls_shift/su_mean 0.000
_refine_ls_structure_factor_coef Fsqd
_refine_ls_weighting_details 'calc w=1/[\s^2^(Fo^2^)+(0.0506P)^2^+1.2328P] where P=(Fo^2^+2Fc^2^)/3'
_refine_ls_weighting_scheme calc
_refine_ls_wR_factor_gt 0.0894
_refine_ls_wR_factor_ref 0.0972
_reflns_number_gt 2023
_reflns_number_total 2546
_reflns_threshold_expression >2sigma(I)
_cod_data_source_file c5ra04868k2.cif
_cod_data_source_block t
_cod_depositor_comments
;
The following automatic conversions were performed:

'_symmetry_cell_setting' value 'Tetragonal' changed to 'tetragonal'
according to
/usr/data/users/saulius/crontab/automatic-downloads/rss-feeds/RSC/lib/dictionaries/cif_core.dic
dictionary named 'cif_core.dic' version 2.4.2 from 2011-04-26.

Automatic conversion script
Id: cif_fix_values 3271 2015-04-21 07:52:19Z andrius 
;
_cod_original_sg_symbol_H-M 'P 42/n'
_cod_database_code 7220191

loop_
_symmetry_equiv_pos_as_xyz
'x, y, z'
'-x+1/2, -y+1/2, z'
'-y, x+1/2, z+1/2'
'y+1/2, -x, z+1/2'
'-x, -y, -z'
'x-1/2, y-1/2, -z'
'y, -x-1/2, -z-1/2'
'-y-1/2, x, -z-1/2'

loop_
_atom_site_label
_atom_site_type_symbol
_atom_site_fract_x
_atom_site_fract_y
_atom_site_fract_z
_atom_site_U_iso_or_equiv
_atom_site_adp_type
_atom_site_occupancy
_atom_site_symmetry_multiplicity
_atom_site_calc_flag
_atom_site_refinement_flags
Cu1 Cu 0.81855(2) 0.837530(18) 0.35288(3) 0.02927(12) Uani 1 1 d .
O1 O 0.80975(13) 0.95971(11) 0.3621(2) 0.0423(5) Uani 1 1 d .
N1 N 0.86879(14) 0.82854(13) 0.5394(2) 0.0335(5) Uani 1 1 d .
C1 C 0.85207(16) 1.00992(16) 0.4516(3) 0.0355(6) Uani 1 1 d .
O2 O 0.83373(10) 0.71077(11) 0.34782(17) 0.0276(4) Uani 1 1 d .
C2 C 0.85819(18) 1.09965(17) 0.4198(4) 0.0432(7) Uani 1 1 d .
O3 O 0.84552(19) 0.55507(16) 0.5380(3) 0.0714(7) Uani 1 1 d .
H3 H 0.8046 0.5462 0.4846 0.107 Uiso 1 1 calc R
C3 C 0.8954(2) 1.15644(19) 0.5145(4) 0.0524(8) Uani 1 1 d .
H3A H 0.8977 1.2152 0.4927 0.063 Uiso 1 1 calc R
O4 O 0.82520(16) 1.12335(14) 0.2908(3) 0.0675(7) Uani 1 1 d .
C4 C 0.9296(2) 1.1274(2) 0.6415(4) 0.0526(8) Uani 1 1 d .
H4 H 0.9535 1.1665 0.7055 0.063 Uiso 1 1 calc R
C5 C 0.92790(19) 1.04159(19) 0.6717(3) 0.0448(7) Uani 1 1 d .
H5 H 0.9521 1.0219 0.7560 0.054 Uiso 1 1 calc R
C6 C 0.88998(16) 0.98151(17) 0.5775(3) 0.0353(6) Uani 1 1 d .
C7 C 0.89635(17) 0.89146(17) 0.6141(3) 0.0342(5) Uani 1 1 d .
H7 H 0.9229 0.8779 0.6998 0.041 Uiso 1 1 calc R
C8 C 0.88519(19) 0.73828(17) 0.5787(3) 0.0392(6) Uani 1 1 d .
H8A H 0.8352 0.7140 0.6268 0.047 Uiso 1 1 calc R
H8B H 0.9348 0.7345 0.6415 0.047 Uiso 1 1 calc R
C9 C 0.90264(17) 0.68991(17) 0.4429(3) 0.0372(6) Uani 1 1 d .
H9 H 0.9566 0.7125 0.4024 0.045 Uiso 1 1 calc R
C10 C 0.9131(2) 0.59448(18) 0.4624(3) 0.0486(7) Uani 1 1 d .
H10A H 0.9173 0.5674 0.3699 0.058 Uiso 1 1 calc R
H10B H 0.9671 0.5838 0.5119 0.058 Uiso 1 1 calc R
C11 C 0.8536(3) 1.1997(3) 0.2286(6) 0.1039(18) Uani 1 1 d .
H11A H 0.8302 1.2482 0.2793 0.156 Uiso 1 1 calc R
H11B H 0.8345 1.2017 0.1318 0.156 Uiso 1 1 calc R
H11C H 0.9157 1.2019 0.2315 0.156 Uiso 1 1 calc R

loop_
_atom_site_aniso_label
_atom_site_aniso_U_11
_atom_site_aniso_U_22
_atom_site_aniso_U_33
_atom_site_aniso_U_23
_atom_site_aniso_U_13
_atom_site_aniso_U_12
Cu1 0.03739(19) 0.02600(17) 0.02442(19) -0.00065(11) -0.00565(12) -0.00076(11)
O1 0.0569(12) 0.0277(9) 0.0421(11) -0.0019(8) -0.0166(9) -0.0031(8)
N1 0.0409(12) 0.0317(11) 0.0278(11) -0.0009(9) -0.0050(9) -0.0023(9)
C1 0.0341(13) 0.0315(13) 0.0408(15) -0.0064(11) 0.0031(11) -0.0038(10)
O2 0.0299(8) 0.0293(8) 0.0236(9) -0.0014(7) -0.0028(7) 0.0029(6)
C2 0.0389(14) 0.0331(13) 0.0576(19) -0.0003(13) -0.0021(13) -0.0028(11)
O3 0.095(2) 0.0511(14) 0.0680(17) 0.0143(13) -0.0237(15) -0.0182(14)
C3 0.0477(17) 0.0316(14) 0.078(2) -0.0063(15) -0.0002(16) -0.0066(12)
O4 0.0773(16) 0.0389(12) 0.0863(19) 0.0186(12) -0.0307(14) -0.0146(11)
C4 0.0510(18) 0.0453(17) 0.062(2) -0.0217(15) 0.0033(15) -0.0151(14)
C5 0.0494(16) 0.0473(16) 0.0378(16) -0.0123(13) 0.0007(13) -0.0119(13)
C6 0.0350(13) 0.0376(14) 0.0334(14) -0.0088(11) 0.0033(11) -0.0068(10)
C7 0.0366(13) 0.0429(14) 0.0230(12) -0.0024(10) -0.0027(10) -0.0043(11)
C8 0.0530(16) 0.0367(14) 0.0281(14) 0.0035(11) -0.0112(12) -0.0011(11)
C9 0.0394(14) 0.0384(14) 0.0339(14) -0.0006(11) -0.0093(11) 0.0057(11)
C10 0.0649(19) 0.0372(15) 0.0436(17) -0.0011(13) -0.0150(15) 0.0101(14)
C11 0.104(4) 0.090(3) 0.118(5) 0.047(3) -0.034(3) -0.031(3)

loop_
_atom_type_symbol
_atom_type_description
_atom_type_scat_dispersion_real
_atom_type_scat_dispersion_imag
_atom_type_scat_source
C C 0.0033 0.0016 'International Tables Vol C Tables 4.2.6.8 and 6.1.1.4'
H H 0.0000 0.0000 'International Tables Vol C Tables 4.2.6.8 and 6.1.1.4'
N N 0.0061 0.0033 'International Tables Vol C Tables 4.2.6.8 and 6.1.1.4'
O O 0.0106 0.0060 'International Tables Vol C Tables 4.2.6.8 and 6.1.1.4'
Cu Cu 0.3201 1.2651 'International Tables Vol C Tables 4.2.6.8 and 6.1.1.4'

loop_
_geom_angle_atom_site_label_1
_geom_angle_atom_site_label_2
_geom_angle_atom_site_label_3
_geom_angle
_geom_angle_site_symmetry_1
_geom_angle_site_symmetry_3
O1 Cu1 N1 93.35(8) . .
O1 Cu1 O2 93.34(7) . 8_756
N1 Cu1 O2 168.13(8) . 8_756
O1 Cu1 O2 177.02(8) . .
N1 Cu1 O2 84.43(8) . .
O2 Cu1 O2 88.52(7) 8_756 .
C1 O1 Cu1 125.41(17) . .
C7 N1 C8 121.8(2) . .
C7 N1 Cu1 125.81(18) . .
C8 N1 Cu1 111.69(16) . .
O1 C1 C6 124.6(2) . .
O1 C1 C2 118.1(2) . .
C6 C1 C2 117.3(2) . .
C9 O2 Cu1 122.42(15) . 7_576
C9 O2 Cu1 107.27(14) . .
Cu1 O2 Cu1 104.93(8) 7_576 .
O4 C2 C3 124.2(3) . .
O4 C2 C1 115.1(2) . .
C3 C2 C1 120.7(3) . .
C10 O3 H3 109.5 . .
C2 C3 C4 121.0(3) . .
C2 C3 H3A 119.5 . .
C4 C3 H3A 119.5 . .
C2 O4 C11 119.1(3) . .
C5 C4 C3 119.4(3) . .
C5 C4 H4 120.3 . .
C3 C4 H4 120.3 . .
C4 C5 C6 121.1(3) . .
C4 C5 H5 119.4 . .
C6 C5 H5 119.4 . .
C1 C6 C5 120.3(3) . .
C1 C6 C7 122.6(2) . .
C5 C6 C7 117.1(3) . .
N1 C7 C6 125.6(2) . .
N1 C7 H7 117.2 . .
C6 C7 H7 117.2 . .
N1 C8 C9 106.6(2) . .
N1 C8 H8A 110.4 . .
C9 C8 H8A 110.4 . .
N1 C8 H8B 110.4 . .
C9 C8 H8B 110.4 . .
H8A C8 H8B 108.6 . .
O2 C9 C10 112.4(2) . .
O2 C9 C8 106.8(2) . .
C10 C9 C8 113.8(2) . .
O2 C9 H9 107.9 . .
C10 C9 H9 107.9 . .
C8 C9 H9 107.9 . .
O3 C10 C9 114.2(3) . .
O3 C10 H10A 108.7 . .
C9 C10 H10A 108.7 . .
O3 C10 H10B 108.7 . .
C9 C10 H10B 108.7 . .
H10A C10 H10B 107.6 . .
O4 C11 H11A 109.5 . .
O4 C11 H11B 109.5 . .
H11A C11 H11B 109.5 . .
O4 C11 H11C 109.5 . .
H11A C11 H11C 109.5 . .
H11B C11 H11C 109.5 . .

loop_
_geom_bond_atom_site_label_1
_geom_bond_atom_site_label_2
_geom_bond_distance
_geom_bond_site_symmetry_2
Cu1 O1 1.8925(18) .
Cu1 N1 1.928(2) .
Cu1 O2 1.9486(16) 8_756
Cu1 O2 1.9709(17) .
O1 C1 1.319(3) .
N1 C7 1.273(3) .
N1 C8 1.464(3) .
C1 C6 1.395(4) .
C1 C2 1.420(4) .
O2 C9 1.428(3) .
O2 Cu1 1.9486(16) 7_576
C2 O4 1.370(4) .
C2 C3 1.377(4) .
O3 C10 1.402(4) .
O3 H3 0.8200 .
C3 C4 1.384(5) .
C3 H3A 0.9300 .
O4 C11 1.387(4) .
C4 C5 1.356(4) .
C4 H4 0.9300 .
C5 C6 1.412(4) .
C5 H5 0.9300 .
C6 C7 1.435(4) .
C7 H7 0.9300 .
C8 C9 1.508(4) .
C8 H8A 0.9700 .
C8 H8B 0.9700 .
C9 C10 1.493(4) .
C9 H9 0.9800 .
C10 H10A 0.9700 .
C10 H10B 0.9700 .
C11 H11A 0.9600 .
C11 H11B 0.9600 .
C11 H11C 0.9600 .

loop_
_geom_hbond_atom_site_label_D
_geom_hbond_atom_site_label_H
_geom_hbond_atom_site_label_A
_geom_hbond_distance_DH
_geom_hbond_distance_HA
_geom_hbond_distance_DA
_geom_hbond_angle_DHA
_geom_hbond_site_symmetry_A
O3 H3 O1 0.82 2.11 2.924(3) 171.1 2_665

loop_
_geom_torsion_atom_site_label_1
_geom_torsion_atom_site_label_2
_geom_torsion_atom_site_label_3
_geom_torsion_atom_site_label_4
_geom_torsion
_geom_torsion_site_symmetry_1
_geom_torsion_site_symmetry_4
N1 Cu1 O1 C1 17.8(2) . .
O1 Cu1 N1 C7 -10.7(2) . .
O2 Cu1 N1 C7 113.5(4) 8_756 .
O2 Cu1 N1 C7 167.3(2) . .
O1 Cu1 N1 C8 178.61(19) . .
O2 Cu1 N1 C8 -57.2(5) 8_756 .
O2 Cu1 N1 C8 -3.38(18) . .
Cu1 O1 C1 C6 -19.3(4) . .
Cu1 O1 C1 C2 162.1(2) . .
N1 Cu1 O2 C9 -25.15(16) . .
O2 Cu1 O2 C9 145.29(16) 8_756 .
N1 Cu1 O2 Cu1 -156.75(9) . 7_576
O2 Cu1 O2 Cu1 13.69(8) 8_756 7_576
O1 C1 C2 O4 -5.5(4) . .
C6 C1 C2 O4 175.8(3) . .
O1 C1 C2 C3 174.8(3) . .
C6 C1 C2 C3 -4.0(4) . .
O4 C2 C3 C4 -178.2(3) . .
C1 C2 C3 C4 1.5(5) . .
C3 C2 O4 C11 22.0(6) . .
C1 C2 O4 C11 -157.7(4) . .
C2 C3 C4 C5 1.3(5) . .
C3 C4 C5 C6 -1.6(5) . .
O1 C1 C6 C5 -174.9(3) . .
C2 C1 C6 C5 3.7(4) . .
O1 C1 C6 C7 8.2(4) . .
C2 C1 C6 C7 -173.1(2) . .
C4 C5 C6 C1 -1.0(4) . .
C4 C5 C6 C7 176.0(3) . .
C8 N1 C7 C6 174.2(3) . .
Cu1 N1 C7 C6 4.4(4) . .
C1 C6 C7 N1 -0.4(4) . .
C5 C6 C7 N1 -177.3(3) . .
C7 N1 C8 C9 -141.6(3) . .
Cu1 N1 C8 C9 29.5(3) . .
Cu1 O2 C9 C10 -66.1(3) 7_576 .
Cu1 O2 C9 C10 172.8(2) . .
Cu1 O2 C9 C8 168.48(16) 7_576 .
Cu1 O2 C9 C8 47.3(2) . .
N1 C8 C9 O2 -50.3(3) . .
N1 C8 C9 C10 -174.9(2) . .
O2 C9 C10 O3 -69.7(3) . .
C8 C9 C10 O3 51.8(3) . .
